data_4062426
loop_
_publ_author_name
'Xie, Yong-Rong'
'Wang, Xi-Sen'
'Zhao, Hong'
'Zhang, Jing'
'Weng, Ling-Hong'
'Duan, Cun-Ying'
'Xiong, Ren-Gen'
'You, Xiao-Zeng'
'Xue, Zi-Ling'

_publ_section_title
;
 Unprecedented Homochiral Olefin-Copper(I) 2D Coordination Polymer Grid
 Based on Chiral Ammonium Salts as Building Blocks
;
_journal_issue 22
_journal_name_full Organometallics
_journal_page_first 4396
_journal_page_last 4398
_journal_paper_doi 10.1021/om034077i
_journal_volume 22
_journal_year 2003
_chemical_formula_sum 'C28 H32 Cl N2 O'
_chemical_formula_weight 448.01
_space_group_IT_number 19
_symmetry_cell_setting orthorhombic
_symmetry_space_group_name_Hall 'P 2ac 2ab'
_symmetry_space_group_name_H-M 'P 21 21 21'
_cell_angle_alpha 90.00
_cell_angle_beta 90.00
_cell_angle_gamma 90.00
_cell_formula_units_Z 4
_cell_length_a 8.5447(19)
_cell_length_b 13.830(3)
_cell_length_c 20.590(4)
_cell_measurement_temperature 293(2)
_cell_volume 2433.1(9)
_diffrn_ambient_temperature 293(2)
_exptl_crystal_density_diffrn 1.223
_cod_database_code 4062426

loop_
_symmetry_equiv_pos_as_xyz
'x, y, z'
'-x+1/2, -y, z+1/2'
'-x, y+1/2, -z+1/2'
'x+1/2, -y+1/2, -z'

loop_
_atom_site_label
_atom_site_type_symbol
_atom_site_fract_x
_atom_site_fract_y
_atom_site_fract_z
_atom_site_U_iso_or_equiv
_atom_site_adp_type
_atom_site_occupancy
_atom_site_symmetry_multiplicity
_atom_site_calc_flag
_atom_site_refinement_flags
_atom_site_disorder_assembly
_atom_site_disorder_group
Cl1 Cl 1.1594(2) 0.33100(11) 0.22346(8) 0.0852(6) Uani 1 1 d . . .
N1 N 0.8192(5) 0.5506(3) 0.21798(17) 0.0519(11) Uani 1 1 d . . .
O1 O 0.9077(6) 0.3935(3) 0.31569(17) 0.0741(13) Uani 1 1 d . . .
H1A H 0.9760 0.3624 0.3343 0.111 Uiso 1 1 calc R . .
C3 C 0.9296(8) 0.4918(4) 0.3277(2) 0.0584(15) Uani 1 1 d . . .
H3A H 1.0335 0.5108 0.3121 0.070 Uiso 1 1 calc R . .
C4 C 0.9925(8) 0.5899(4) 0.4299(2) 0.0619(16) Uani 1 1 d . . .
C5 C 0.6979(7) 0.6224(4) 0.1931(3) 0.0600(15) Uani 1 1 d . . .
H5A H 0.7077 0.6829 0.2166 0.072 Uiso 1 1 calc R . .
H5B H 0.7160 0.6352 0.1474 0.072 Uiso 1 1 calc R . .
C6 C 0.9822(9) 0.6813(5) 0.0954(3) 0.0733(18) Uani 1 1 d . . .
H6A H 0.9402 0.7326 0.1188 0.088 Uiso 1 1 calc R . .
C7 C 0.9810(7) 0.5837(4) 0.1982(2) 0.0590(15) Uani 1 1 d . . .
H7A H 1.0009 0.6459 0.2183 0.071 Uiso 1 1 calc R . .
H7B H 1.0567 0.5383 0.2157 0.071 Uiso 1 1 calc R . .
C8 C 0.9201(7) 0.5110(4) 0.4012(2) 0.0566(14) Uani 1 1 d . . .
C9 C 0.7783(8) 0.4534(4) 0.1890(2) 0.0606(16) Uani 1 1 d . . .
H9A H 0.7699 0.4590 0.1422 0.073 Uiso 1 1 calc R . .
H9B H 0.8604 0.4071 0.1988 0.073 Uiso 1 1 calc R . .
N2 N 0.9087(8) 0.5317(5) 0.5368(2) 0.0884(19) Uani 1 1 d . . .
H2A H 0.9081 0.5355 0.5785 0.106 Uiso 1 1 calc R . .
C11 C 1.0087(7) 0.5930(4) 0.1264(2) 0.0585(14) Uani 1 1 d . . .
C12 C 0.8342(10) 0.4607(6) 0.5058(3) 0.091(2) Uani 1 1 d . . .
H12A H 0.7738 0.4182 0.5302 0.110 Uiso 1 1 calc R . .
C13 C 0.8046(6) 0.5532(4) 0.2922(2) 0.0517(13) Uani 1 1 d . . .
H13A H 0.8224 0.6204 0.3053 0.062 Uiso 1 1 calc R . .
C14 C 0.9845(8) 0.5969(5) 0.5006(3) 0.0726(18) Uani 1 1 d . . .
C15 C 1.0170(10) 0.6933(6) 0.0315(3) 0.094(2) Uani 1 1 d . . .
H15A H 0.9990 0.7526 0.0116 0.113 Uiso 1 1 calc R . .
C16 C 0.8416(8) 0.4467(5) 0.4396(3) 0.0747(18) Uani 1 1 d . . .
H16A H 0.7930 0.3933 0.4211 0.090 Uiso 1 1 calc R . .
C17 C 1.0682(8) 0.5178(5) 0.0912(3) 0.0788(19) Uani 1 1 d . . .
H17A H 1.0851 0.4584 0.1112 0.095 Uiso 1 1 calc R . .
C18 C 1.1035(10) 0.5294(7) 0.0262(3) 0.098(3) Uani 1 1 d . . .
H18A H 1.1438 0.4777 0.0027 0.117 Uiso 1 1 calc R . .
C19 C 0.5358(8) 0.5820(5) 0.2023(3) 0.0744(18) Uani 1 1 d . . .
H19A H 0.5030 0.5552 0.1604 0.089 Uiso 1 1 calc R . .
C20 C 0.6261(9) 0.4186(4) 0.2166(3) 0.081(2) Uani 1 1 d . . .
H20A H 0.5615 0.3923 0.1821 0.097 Uiso 1 1 calc R . .
H20B H 0.6454 0.3677 0.2479 0.097 Uiso 1 1 calc R . .
C21 C 1.0791(9) 0.6178(7) -0.0041(3) 0.092(2) Uani 1 1 d . . .
C22 C 1.0670(11) 0.6714(6) 0.5314(3) 0.100(3) Uani 1 1 d . . .
H22A H 1.0692 0.6736 0.5765 0.120 Uiso 1 1 calc R . .
C23 C 0.5422(9) 0.5008(5) 0.2488(3) 0.0724(18) Uani 1 1 d . . .
H23A H 0.4362 0.4811 0.2613 0.087 Uiso 1 1 calc R . .
C24 C 0.6359(8) 0.5303(6) 0.3090(3) 0.082(2) Uani 1 1 d . . .
H24A H 0.5878 0.5867 0.3286 0.098 Uiso 1 1 calc R . .
H24B H 0.6332 0.4782 0.3405 0.098 Uiso 1 1 calc R . .
C25 C 1.1426(14) 0.7393(7) 0.4975(4) 0.129(4) Uani 1 1 d . . .
H25A H 1.1913 0.7901 0.5192 0.155 Uiso 1 1 calc R . .
C26 C 1.0724(9) 0.6644(5) 0.3980(3) 0.085(2) Uani 1 1 d . . .
H26A H 1.0726 0.6653 0.3529 0.102 Uiso 1 1 calc R . .
C28 C 1.1489(12) 0.7346(6) 0.4300(4) 0.113(3) Uani 1 1 d . . .
H28A H 1.2064 0.7802 0.4070 0.136 Uiso 1 1 calc R . .
C40 C 0.4244(9) 0.6633(6) 0.2183(4) 0.098(2) Uani 1 1 d . . .
H40A H 0.4247 0.6893 0.2599 0.117 Uiso 1 1 calc R . .
C42 C 0.3275(12) 0.6981(7) 0.1751(7) 0.143(4) Uani 1 1 d . . .
H42A H 0.3260 0.6728 0.1333 0.172 Uiso 1 1 calc R . .
H42B H 0.2601 0.7482 0.1862 0.172 Uiso 1 1 calc R . .
C29 C 1.1174(13) 0.6447(10) -0.0754(5) 0.153(5) Uani 1 1 d D . .
H29A H 1.0867 0.7037 -0.0930 0.184 Uiso 1 1 calc R . .
C43 C 1.1976(15) 0.5787(11) -0.1111(5) 0.277(13) Uani 1 1 d D . .
H43A H 1.2272 0.5202 -0.0926 0.333 Uiso 1 1 calc R . .
H43B H 1.2229 0.5920 -0.1541 0.333 Uiso 1 1 calc R . .

loop_
_atom_site_aniso_label
_atom_site_aniso_U_11
_atom_site_aniso_U_22
_atom_site_aniso_U_33
_atom_site_aniso_U_23
_atom_site_aniso_U_13
_atom_site_aniso_U_12
Cl1 0.1060(14) 0.0724(9) 0.0771(10) 0.0001(8) -0.0198(10) 0.0237(10)
N1 0.064(3) 0.060(2) 0.032(2) 0.0052(18) -0.007(2) -0.002(2)
O1 0.102(3) 0.065(2) 0.055(2) 0.0143(18) -0.023(2) -0.004(2)
C3 0.076(4) 0.055(3) 0.044(3) 0.004(2) -0.012(3) -0.010(3)
C4 0.074(4) 0.078(4) 0.033(3) 0.009(3) -0.012(3) -0.014(4)
C5 0.065(4) 0.057(3) 0.058(3) 0.004(3) -0.005(3) 0.009(3)
C6 0.089(5) 0.077(4) 0.054(3) 0.002(3) 0.003(3) -0.025(4)
C7 0.067(4) 0.071(3) 0.039(3) 0.013(2) -0.006(3) 0.003(3)
C8 0.060(4) 0.073(3) 0.037(3) 0.014(3) -0.004(3) -0.004(3)
C9 0.083(4) 0.059(3) 0.039(3) 0.003(2) -0.016(3) -0.003(3)
N2 0.108(5) 0.115(4) 0.043(3) 0.012(3) 0.005(3) -0.019(4)
C11 0.053(3) 0.077(4) 0.045(3) -0.001(3) 0.003(3) -0.003(3)
C12 0.123(7) 0.100(5) 0.051(4) 0.013(3) 0.000(4) -0.039(5)
C13 0.060(3) 0.061(3) 0.034(2) -0.004(2) 0.005(2) -0.012(3)
C14 0.081(5) 0.080(4) 0.057(4) 0.003(3) -0.005(3) -0.004(4)
C15 0.119(7) 0.107(5) 0.056(4) 0.009(4) -0.007(4) -0.040(5)
C16 0.084(5) 0.097(4) 0.043(3) 0.015(3) -0.019(3) -0.021(4)
C17 0.073(5) 0.097(5) 0.067(4) -0.001(4) 0.008(3) -0.001(4)
C18 0.104(6) 0.139(6) 0.051(4) -0.022(4) 0.028(4) 0.000(5)
C19 0.079(5) 0.084(4) 0.061(4) -0.005(3) -0.016(3) 0.002(4)
C20 0.102(5) 0.061(3) 0.078(4) 0.008(3) -0.028(4) -0.014(4)
C21 0.076(5) 0.158(7) 0.042(3) 0.011(5) -0.009(4) -0.042(5)
C22 0.139(7) 0.104(5) 0.057(4) -0.017(4) -0.005(4) -0.020(6)
C23 0.070(4) 0.088(4) 0.059(3) 0.013(3) -0.017(3) -0.011(4)
C24 0.074(4) 0.117(5) 0.055(3) 0.005(4) 0.003(3) -0.011(4)
C25 0.187(11) 0.118(6) 0.082(5) -0.002(5) -0.034(6) -0.074(8)
C26 0.112(6) 0.097(5) 0.047(3) 0.013(3) -0.008(4) -0.034(5)
C28 0.142(8) 0.108(6) 0.089(5) 0.014(4) -0.014(5) -0.068(6)
C40 0.067(5) 0.098(5) 0.129(6) -0.006(5) -0.020(5) 0.009(5)
C42 0.101(7) 0.109(7) 0.220(12) -0.033(7) -0.018(8) 0.017(6)
C29 0.134(9) 0.242(13) 0.083(5) -0.015(7) 0.034(6) -0.100(9)
C43 0.201(15) 0.54(3) 0.090(7) -0.070(13) 0.064(8) -0.22(2)

loop_
_geom_bond_atom_site_label_1
_geom_bond_atom_site_label_2
_geom_bond_distance
_geom_bond_site_symmetry_2
_geom_bond_publ_flag
N1 C7 1.512(7) . ?
N1 C9 1.512(7) . ?
N1 C5 1.524(7) . ?
N1 C13 1.534(6) . ?
O1 C3 1.394(6) . ?
O1 H1A 0.8200 . ?
C3 C8 1.538(7) . ?
C3 C13 1.547(8) . ?
C3 H3A 0.9800 . ?
C4 C8 1.386(8) . ?
C4 C26 1.399(8) . ?
C4 C14 1.460(7) . ?
C5 C19 1.505(9) . ?
C5 H5A 0.9700 . ?
C5 H5B 0.9700 . ?
C6 C15 1.360(9) . ?
C6 C11 1.396(8) . ?
C6 H6A 0.9300 . ?
C7 C11 1.505(7) . ?
C7 H7A 0.9700 . ?
C7 H7B 0.9700 . ?
C8 C16 1.367(8) . ?
C9 C20 1.498(9) . ?
C9 H9A 0.9700 . ?
C9 H9B 0.9700 . ?
N2 C12 1.333(8) . ?
N2 C14 1.337(8) . ?
N2 H2A 0.8600 . ?
C11 C17 1.365(9) . ?
C12 C16 1.378(8) . ?
C12 H12A 0.9300 . ?
C13 C24 1.515(9) . ?
C13 H13A 0.9800 . ?
C14 C22 1.400(9) . ?
C15 C21 1.381(11) . ?
C15 H15A 0.9300 . ?
C16 H16A 0.9300 . ?
C17 C18 1.381(10) . ?
C17 H17A 0.9300 . ?
C18 C21 1.390(11) . ?
C18 H18A 0.9300 . ?
C19 C23 1.478(9) . ?
C19 C40 1.510(10) . ?
C19 H19A 0.9800 . ?
C20 C23 1.499(9) . ?
C20 H20A 0.9700 . ?
C20 H20B 0.9700 . ?
C21 C29 1.549(11) . ?
C22 C25 1.337(12) . ?
C22 H22A 0.9300 . ?
C23 C24 1.530(9) . ?
C23 H23A 0.9800 . ?
C24 H24A 0.9700 . ?
C24 H24B 0.9700 . ?
C25 C28 1.393(11) . ?
C25 H25A 0.9300 . ?
C26 C28 1.343(10) . ?
C26 H26A 0.9300 . ?
C28 H28A 0.9300 . ?
C40 C42 1.306(12) . ?
C40 H40A 0.9300 . ?
C42 H42A 0.9300 . ?
C42 H42B 0.9300 . ?
C29 C43 1.358(4) . ?
C29 H29A 0.9300 . ?
C43 H43A 0.9300 . ?
C43 H43B 0.9300 . ?
